data_2218160
loop_
_publ_author_name
'Ma, Feng-Xia'
'Chen, Ya-Guang'
'Shi, Dong-Mei'

_publ_section_title
;
 Tris[tris(1,10-phenanthroline-\k^2^<i>N</i>,<i>N</i>')iron(II)]
 dodecatungstoferrate dihydrate
;
_journal_coeditor_code HY2126
_journal_issue 5
_journal_name_full 'Acta Crystallographica Section E'
_journal_page_first m672
_journal_paper_doi 10.1107/S1600536808009896
_journal_volume 64
_journal_year 2008
_chemical_formula_iupac '[Fe (C12 H8 N2)3]3 [Fe W12 O40], 2H2 O'
_chemical_formula_moiety '3(C36 H24 Fe1 N6 2+), Fe O40 W12 6-, 2H2 O'
_chemical_formula_sum 'C108 H76 Fe4 N18 O42 W12'
_chemical_formula_weight 4727.47
_chemical_name_systematic
;
Tris[tris(1,10-phenanthroline-\k^2^<i>N</i>,<i>N</i>')iron(II)]
dodecatungstoferrate dihydrate
;
_space_group_IT_number 146
_symmetry_cell_setting trigonal
_symmetry_space_group_name_Hall 'R 3'
_symmetry_space_group_name_H-M 'R 3 :H'
_atom_sites_solution_hydrogens geom
_atom_sites_solution_primary direct
_atom_sites_solution_secondary difmap
_audit_creation_method SHELXL-97
_cell_angle_alpha 90.000
_cell_angle_beta 90.000
_cell_angle_gamma 120.000
_cell_formula_units_Z 3
_cell_length_a 25.088(5)
_cell_length_b 25.088(5)
_cell_length_c 17.231(5)
_cell_measurement_reflns_used 5571
_cell_measurement_temperature 293(2)
_cell_measurement_theta_max 25.08
_cell_measurement_theta_min 1.5
_cell_volume 9392(4)
_computing_cell_refinement 'SAINT (Bruker, 2007)'
_computing_data_collection 'SMART (Bruker, 2007)'
_computing_data_reduction 'SAINT (Bruker, 2007)'
_computing_molecular_graphics 'SHELXTL-Plus (Sheldrick, 2008)'
_computing_publication_material 'SHELXL97 (Sheldrick, 2008)'
_computing_structure_refinement 'SHELXL97 (Sheldrick, 2008)'
_computing_structure_solution 'SHELXS97 (Sheldrick, 2008)'
_diffrn_ambient_temperature 293(2)
_diffrn_measured_fraction_theta_full 0.995
_diffrn_measured_fraction_theta_max 0.995
_diffrn_measurement_device_type 'Bruker SMART APEX CCD area-detector'
_diffrn_measurement_method '\f and \w'
_diffrn_radiation_monochromator graphite
_diffrn_radiation_source 'fine-focus sealed tube'
_diffrn_radiation_type MoK\a
_diffrn_radiation_wavelength 0.71073
_diffrn_reflns_av_R_equivalents 0.0342
_diffrn_reflns_av_sigmaI/netI 0.0400
_diffrn_reflns_limit_h_max 29
_diffrn_reflns_limit_h_min -29
_diffrn_reflns_limit_k_max 29
_diffrn_reflns_limit_k_min -29
_diffrn_reflns_limit_l_max 12
_diffrn_reflns_limit_l_min -20
_diffrn_reflns_number 16084
_diffrn_reflns_theta_full 25.08
_diffrn_reflns_theta_max 25.08
_diffrn_reflns_theta_min 1.51
_diffrn_standards_number 0
_exptl_absorpt_coefficient_mu 11.506
_exptl_absorpt_correction_T_max 0.104
_exptl_absorpt_correction_T_min 0.075
_exptl_absorpt_correction_type multi-scan
_exptl_absorpt_process_details '(SADABS; Sheldrick, 1996)'
_exptl_crystal_colour red
_exptl_crystal_density_diffrn 2.527
_exptl_crystal_density_method 'not measured'
_exptl_crystal_description block
_exptl_crystal_F_000 6593.7
_exptl_crystal_size_max 0.24
_exptl_crystal_size_mid 0.21
_exptl_crystal_size_min 0.20
_refine_diff_density_max 1.616
_refine_diff_density_min -1.551
_refine_ls_abs_structure_details 'Flack (1983), 3713 Friedel pairs'
_refine_ls_abs_structure_Flack -0.006(6)
_refine_ls_extinction_method none
_refine_ls_goodness_of_fit_ref 1.035
_refine_ls_hydrogen_treatment constr
_refine_ls_matrix_type full
_refine_ls_number_parameters 560
_refine_ls_number_reflns 6154
_refine_ls_number_restraints 1
_refine_ls_restrained_S_all 1.035
_refine_ls_R_factor_all 0.0427
_refine_ls_R_factor_gt 0.0354
_refine_ls_shift/su_max 0.001
_refine_ls_shift/su_mean 0.000
_refine_ls_structure_factor_coef Fsqd
_refine_ls_weighting_details 'calc w=1/[\s^2^(Fo^2^)+(0.0566P)^2^+7.5378P] where P=(Fo^2^+2Fc^2^)/3'
_refine_ls_weighting_scheme calc
_refine_ls_wR_factor_gt 0.0892
_refine_ls_wR_factor_ref 0.0933
_reflns_number_gt 5557
_reflns_number_total 6154
_reflns_threshold_expression I>2\s(I)
_cod_data_source_file hy2126.cif
_cod_data_source_block I
_cod_original_sg_symbol_H-M 'R 3'
_cod_database_code 2218160
_cod_database_fobs_code 2218160

loop_
_symmetry_equiv_pos_as_xyz
'x, y, z'
'-y, x-y, z'
'-x+y, -x, z'
'x+2/3, y+1/3, z+1/3'
'-y+2/3, x-y+1/3, z+1/3'
'-x+y+2/3, -x+1/3, z+1/3'
'x+1/3, y+2/3, z+2/3'
'-y+1/3, x-y+2/3, z+2/3'
'-x+y+1/3, -x+2/3, z+2/3'

loop_
_atom_site_type_symbol
_atom_site_label
_atom_site_fract_x
_atom_site_fract_y
_atom_site_fract_z
_atom_site_U_iso_or_equiv
_atom_site_adp_type
_atom_site_calc_flag
_atom_site_refinement_flags
_atom_site_occupancy
Fe Fe1 0.6667 0.3333 0.3946(2) 0.0268(6) Uani d S 1
Fe Fe2 0.32586(8) 0.15648(8) 0.72949(11) 0.0297(4) Uani d . 1
W W1 0.58806(3) 0.33016(3) 0.22372(4) 0.03811(16) Uani d . 1
W W2 0.58842(3) 0.41729(3) 0.39586(3) 0.04278(17) Uani d . 1
W W3 0.58253(3) 0.24702(3) 0.55437(4) 0.04819(18) Uani d . 1
W W4 0.50462(2) 0.24669(3) 0.39934(3) 0.04051(16) Uani d . 1
C C1 0.2245(6) 0.0581(6) 0.8268(8) 0.035(3) Uani d . 1
H H1A 0.2201 0.0887 0.8513 0.043 Uiso calc R 1
C C2 0.1869(6) -0.0018(6) 0.8499(9) 0.040(3) Uani d . 1
H H2A 0.1596 -0.0099 0.8907 0.048 Uiso calc R 1
C C3 0.1885(6) -0.0479(6) 0.8161(8) 0.042(3) Uani d . 1
H H3A 0.1614 -0.0885 0.8298 0.050 Uiso calc R 1
C C4 0.2355(6) -0.0320(5) 0.7551(8) 0.035(3) Uani d . 1
C C5 0.2712(5) 0.0293(5) 0.7356(8) 0.035(3) Uani d . 1
C C6 0.3150(6) 0.0474(6) 0.6755(8) 0.044(3) Uani d . 1
C C7 0.3259(7) 0.0014(6) 0.6414(9) 0.052(4) Uani d . 1
C C8 0.2083(6) 0.1176(7) 0.6442(9) 0.048(4) Uani d . 1
H H8A 0.1871 0.0856 0.6792 0.057 Uiso calc R 1
C C9 0.1760(9) 0.1237(9) 0.5801(13) 0.079(7) Uani d . 1
H H9A 0.1338 0.0965 0.5779 0.095 Uiso calc R 1
C C10 0.1990(11) 0.1623(11) 0.5263(12) 0.080(6) Uani d . 1
H H10A 0.1757 0.1626 0.4846 0.096 Uiso calc R 1
C C11 0.3893(7) 0.1268(7) 0.6061(10) 0.062(5) Uani d . 1
H H11A 0.4110 0.1683 0.5931 0.074 Uiso calc R 1
C C12 0.4027(12) 0.0851(9) 0.5665(12) 0.095(8) Uani d . 1
H H12A 0.4323 0.1003 0.5275 0.114 Uiso calc R 1
C C13 0.2444(7) -0.0784(7) 0.7168(11) 0.063(5) Uani d . 1
H H13A 0.2185 -0.1201 0.7264 0.076 Uiso calc R 1
C C14 0.4425(7) 0.2691(7) 0.6851(10) 0.054(4) Uani d . 1
H H14A 0.4602 0.2610 0.7277 0.065 Uiso calc R 1
C C15 0.2629(13) 0.2054(10) 0.5327(10) 0.085(7) Uani d . 1
C C16 0.3002(18) 0.2552(15) 0.4770(12) 0.140(14) Uani d . 1
H H16A 0.2817 0.2599 0.4327 0.168 Uiso calc R 1
C C17 0.3649(14) 0.2965(12) 0.4905(13) 0.094(8) Uani d . 1
H H17A 0.3881 0.3268 0.4542 0.113 Uiso calc R 1
C C18 0.3929(12) 0.2912(8) 0.5584(11) 0.081(7) Uani d . 1
C C19 0.3567(8) 0.2426(6) 0.6103(9) 0.051(4) Uani d . 1
C C20 0.3430(5) 0.2139(5) 0.8739(7) 0.033(3) Uani d . 1
C C21 0.3882(6) 0.1979(6) 0.8721(7) 0.038(3) Uani d . 1
C C22 0.4287(7) 0.2118(7) 0.9329(9) 0.054(4) Uani d . 1
C C23 0.4718(8) 0.1912(9) 0.9277(12) 0.070(6) Uani d . 1
H H23A 0.5000 0.1999 0.9675 0.084 Uiso calc R 1
C C24 0.4291(8) 0.1453(9) 0.8025(11) 0.072(5) Uani d . 1
H H24A 0.4292 0.1232 0.7592 0.086 Uiso calc R 1
C C25 0.2933(11) -0.0580(8) 0.6650(11) 0.081(7) Uani d . 1
H H25A 0.3040 -0.0861 0.6460 0.097 Uiso calc R 1
C C26 0.2600(6) 0.2131(6) 0.8112(9) 0.042(3) Uani d . 1
H H26A 0.2338 0.2023 0.7687 0.051 Uiso calc R 1
C C27 0.2488(7) 0.2413(7) 0.8753(9) 0.045(4) Uani d . 1
H H27A 0.2156 0.2482 0.8747 0.054 Uiso calc R 1
C C28 0.2852(8) 0.2575(7) 0.9352(9) 0.059(5) Uani d . 1
H H28A 0.2784 0.2772 0.9765 0.071 Uiso calc R 1
C C29 0.3371(7) 0.2455(6) 0.9392(8) 0.045(3) Uani d . 1
C C30 0.3740(9) 0.2556(8) 0.9998(10) 0.068(5) Uani d . 1
H H30A 0.3661 0.2705 1.0452 0.081 Uiso calc R 1
C C31 0.4232(8) 0.2451(7) 0.9995(9) 0.063(5) Uani d . 1
H H31A 0.4516 0.2587 1.0399 0.076 Uiso calc R 1
C C32 0.2986(8) 0.2029(6) 0.5974(9) 0.054(4) Uani d . 1
C C33 0.4560(12) 0.3308(9) 0.5740(13) 0.088(8) Uani d . 1
H H33A 0.4795 0.3637 0.5411 0.105 Uiso calc R 1
C C34 0.3739(9) 0.0237(9) 0.5835(11) 0.083(6) Uani d . 1
H H34A 0.3847 -0.0025 0.5589 0.100 Uiso calc R 1
C C35 0.4820(8) 0.3208(7) 0.6360(13) 0.070(6) Uani d . 1
H H35A 0.5236 0.3461 0.6471 0.084 Uiso calc R 1
C C36 0.4723(8) 0.1583(10) 0.8642(13) 0.084(6) Uani d . 1
H H36A 0.5005 0.1446 0.8613 0.101 Uiso calc R 1
N N1 0.2665(4) 0.0749(4) 0.7718(6) 0.027(2) Uani d . 1
N N2 0.3485(5) 0.1086(5) 0.6585(7) 0.040(3) Uani d . 1
N N3 0.2656(6) 0.1551(5) 0.6549(6) 0.040(3) Uani d . 1
N N4 0.3847(6) 0.2337(5) 0.6735(7) 0.041(3) Uani d . 1
N N5 0.3875(5) 0.1656(5) 0.8079(7) 0.040(3) Uani d . 1
N N6 0.3062(5) 0.2008(5) 0.8083(6) 0.031(2) Uani d . 1
O O1 0.6667 0.3333 0.2882(10) 0.038(4) Uani d S 1
O O2 0.6684(4) 0.2746(4) 0.5635(6) 0.047(2) Uani d . 1
O O3 0.5416(5) 0.3302(5) 0.1526(6) 0.046(2) Uani d . 1
O O4 0.5342(4) 0.2705(4) 0.2961(5) 0.040(2) Uani d . 1
O O5 0.5375(5) 0.4431(5) 0.3877(7) 0.059(3) Uani d . 1
O O6 0.5548(5) 0.2172(6) 0.6463(6) 0.063(3) Uani d . 1
O O7 0.5918(4) 0.3915(4) 0.2958(5) 0.037(2) Uani d . 1
O O8 0.4282(4) 0.2170(5) 0.3920(7) 0.056(3) Uani d . 1
O O9 0.5345(4) 0.3311(4) 0.4206(5) 0.040(2) Uani d . 1
O O10 0.5036(4) 0.2295(4) 0.5095(6) 0.049(3) Uani d . 1
O O11 0.5687(4) 0.1702(4) 0.5081(6) 0.046(2) Uani d . 1
O O12 0.6053(4) 0.2694(4) 0.1776(6) 0.040(2) Uani d . 1
O O13 0.5982(4) 0.2633(4) 0.4271(6) 0.036(2) Uani d . 1
O O14 0.5038(4) 0.1676(4) 0.3806(6) 0.045(2) Uani d . 1
O O1W 0.5848(13) 0.3187(15) 0.7626(19) 0.053(9) Uani d P 0.33
O O2W 0.5964(9) 0.2622(9) 1.0192(12) 0.013(4) Uiso d P 0.33

loop_
_atom_site_aniso_label
_atom_site_aniso_U_11
_atom_site_aniso_U_22
_atom_site_aniso_U_33
_atom_site_aniso_U_12
_atom_site_aniso_U_13
_atom_site_aniso_U_23
Fe1 0.0211(7) 0.0211(7) 0.0382(16) 0.0105(4) 0.000 0.000
Fe2 0.0294(9) 0.0271(10) 0.0303(9) 0.0123(8) 0.0027(7) -0.0021(8)
W1 0.0322(3) 0.0341(3) 0.0487(4) 0.0171(2) -0.0097(3) -0.0013(3)
W2 0.0389(3) 0.0400(3) 0.0606(5) 0.0282(3) -0.0024(3) -0.0043(3)
W3 0.0459(4) 0.0465(4) 0.0512(4) 0.0223(3) 0.0143(3) 0.0129(3)
W4 0.0216(3) 0.0361(3) 0.0588(4) 0.0107(2) 0.0040(2) -0.0005(3)
C1 0.038(7) 0.033(7) 0.039(8) 0.020(6) 0.012(6) 0.008(6)
C2 0.042(8) 0.042(8) 0.042(9) 0.025(7) 0.007(6) 0.009(7)
C3 0.038(7) 0.035(7) 0.055(9) 0.020(6) -0.008(6) 0.006(6)
C4 0.039(7) 0.020(6) 0.047(8) 0.016(5) 0.005(6) 0.000(5)
C5 0.029(6) 0.028(7) 0.050(8) 0.016(5) -0.003(6) 0.001(6)
C6 0.052(8) 0.047(8) 0.037(8) 0.029(7) 0.004(7) -0.020(6)
C7 0.060(9) 0.040(8) 0.051(10) 0.020(7) 0.014(7) -0.008(7)
C8 0.038(8) 0.040(7) 0.058(10) 0.013(6) -0.024(7) -0.011(6)
C9 0.082(13) 0.064(12) 0.106(17) 0.048(11) -0.068(13) -0.046(12)
C10 0.094(16) 0.082(15) 0.067(14) 0.046(13) -0.038(12) -0.005(11)
C11 0.061(10) 0.033(8) 0.082(13) 0.017(7) 0.034(9) 0.010(8)
C12 0.15(2) 0.066(13) 0.075(15) 0.056(14) 0.066(15) -0.001(10)
C13 0.052(10) 0.042(9) 0.083(13) 0.014(8) 0.012(9) -0.012(8)
C14 0.050(9) 0.045(9) 0.055(10) 0.014(8) 0.016(8) -0.010(7)
C15 0.18(2) 0.085(14) 0.035(10) 0.097(17) 0.013(12) 0.019(9)
C16 0.31(4) 0.18(3) 0.044(14) 0.21(3) 0.06(2) 0.056(17)
C17 0.16(2) 0.101(19) 0.069(16) 0.102(19) 0.033(16) 0.041(13)
C18 0.15(2) 0.056(11) 0.056(12) 0.067(13) 0.049(12) 0.015(9)
C19 0.081(12) 0.036(8) 0.042(9) 0.033(8) 0.035(8) 0.013(7)
C20 0.028(6) 0.023(6) 0.035(7) 0.003(5) 0.005(5) 0.006(5)
C21 0.033(7) 0.047(8) 0.030(7) 0.017(6) -0.010(6) -0.002(6)
C22 0.043(8) 0.045(9) 0.058(11) 0.009(7) 0.001(7) 0.010(7)
C23 0.037(9) 0.085(13) 0.074(14) 0.020(9) -0.029(9) 0.010(11)
C24 0.046(9) 0.089(13) 0.088(14) 0.040(10) -0.014(9) -0.009(11)
C25 0.139(18) 0.048(10) 0.075(13) 0.062(12) 0.032(13) -0.011(9)
C26 0.030(7) 0.035(7) 0.056(10) 0.012(6) -0.005(6) 0.001(6)
C27 0.055(9) 0.055(9) 0.037(9) 0.035(8) -0.001(7) -0.006(7)
C28 0.093(13) 0.050(9) 0.039(10) 0.040(9) 0.025(9) -0.008(7)
C29 0.052(9) 0.043(8) 0.033(8) 0.019(7) -0.011(7) -0.018(6)
C30 0.085(13) 0.059(11) 0.059(12) 0.036(10) -0.018(10) -0.021(8)
C31 0.073(12) 0.040(8) 0.046(10) 0.005(8) -0.026(9) -0.006(7)
C32 0.090(12) 0.030(8) 0.047(10) 0.034(8) 0.019(8) 0.007(7)
C33 0.117(19) 0.051(11) 0.077(16) 0.029(13) 0.071(14) 0.014(11)
C34 0.083(14) 0.073(13) 0.095(15) 0.039(11) 0.026(12) -0.030(11)
C35 0.046(10) 0.035(9) 0.101(17) 0.000(8) 0.047(11) 0.002(9)
C36 0.050(11) 0.116(17) 0.101(18) 0.052(12) -0.006(10) 0.006(14)
N1 0.031(5) 0.027(5) 0.028(6) 0.019(5) 0.001(4) 0.000(4)
N2 0.041(7) 0.039(6) 0.037(7) 0.019(5) 0.009(5) -0.004(5)
N3 0.061(8) 0.039(6) 0.028(6) 0.031(6) -0.001(6) -0.006(5)
N4 0.063(8) 0.022(5) 0.031(7) 0.016(6) 0.023(6) 0.000(5)
N5 0.023(5) 0.037(6) 0.049(7) 0.008(5) 0.004(5) -0.001(5)
N6 0.030(6) 0.026(5) 0.024(6) 0.006(5) -0.002(4) -0.003(4)
O1 0.030(5) 0.030(5) 0.055(11) 0.015(2) 0.000 0.000
O2 0.046(6) 0.043(6) 0.054(7) 0.025(5) 0.003(5) 0.008(5)
O3 0.048(6) 0.048(6) 0.048(6) 0.028(5) -0.022(5) -0.008(5)
O4 0.040(5) 0.028(5) 0.049(6) 0.013(4) 0.005(4) -0.003(4)
O5 0.054(6) 0.038(6) 0.096(9) 0.030(5) -0.002(6) -0.010(5)
O6 0.062(7) 0.072(8) 0.056(8) 0.035(6) 0.016(6) 0.015(6)
O7 0.041(5) 0.028(5) 0.050(6) 0.022(4) -0.007(4) -0.009(4)
O8 0.025(5) 0.045(6) 0.089(9) 0.010(4) 0.013(5) -0.003(6)
O9 0.040(5) 0.032(5) 0.053(6) 0.021(4) 0.006(4) -0.002(4)
O10 0.049(6) 0.033(5) 0.054(7) 0.013(5) 0.020(5) -0.004(4)
O11 0.046(6) 0.041(5) 0.054(7) 0.024(5) 0.005(5) 0.015(5)
O12 0.034(5) 0.032(5) 0.054(7) 0.016(4) 0.000(4) 0.001(4)
O13 0.036(5) 0.026(4) 0.044(6) 0.013(4) 0.002(4) 0.002(4)
O14 0.039(5) 0.041(5) 0.058(7) 0.022(5) 0.003(4) -0.005(4)
O1W 0.048(18) 0.08(2) 0.05(2) 0.041(17) -0.010(14) -0.042(16)

loop_
_atom_type_symbol
_atom_type_description
_atom_type_scat_dispersion_real
_atom_type_scat_dispersion_imag
_atom_type_scat_source
C C 0.0033 0.0016 'International Tables Vol C Tables 4.2.6.8 and 6.1.1.4'
Fe Fe 0.3463 0.8444 'International Tables Vol C Tables 4.2.6.8 and 6.1.1.4'
H H 0.0000 0.0000 'International Tables Vol C Tables 4.2.6.8 and 6.1.1.4'
N N 0.0061 0.0033 'International Tables Vol C Tables 4.2.6.8 and 6.1.1.4'
O O 0.0106 0.0060 'International Tables Vol C Tables 4.2.6.8 and 6.1.1.4'
W W -0.8490 6.8722 'International Tables Vol C Tables 4.2.6.8 and 6.1.1.4'

loop_
_geom_angle_atom_site_label_1
_geom_angle_atom_site_label_2
_geom_angle_atom_site_label_3
_geom_angle_site_symmetry_1
_geom_angle_site_symmetry_3
_geom_angle
O13 Fe1 O13 2_655 . 111.0(3)
O13 Fe1 O13 2_655 3_665 111.0(3)
O13 Fe1 O13 . 3_665 111.0(3)
O13 Fe1 O1 2_655 . 107.9(3)
O13 Fe1 O1 . . 107.9(3)
O13 Fe1 O1 3_665 . 107.9(3)
N6 Fe2 N3 . . 93.0(4)
N6 Fe2 N1 . . 93.4(4)
N3 Fe2 N1 . . 92.8(4)
N6 Fe2 N5 . . 82.3(5)
N3 Fe2 N5 . . 174.4(5)
N1 Fe2 N5 . . 90.5(4)
N6 Fe2 N2 . . 174.4(5)
N3 Fe2 N2 . . 92.1(5)
N1 Fe2 N2 . . 84.0(4)
N5 Fe2 N2 . . 92.7(5)
N6 Fe2 N4 . . 93.3(4)
N3 Fe2 N4 . . 83.7(5)
N1 Fe2 N4 . . 172.6(4)
N5 Fe2 N4 . . 93.5(5)
N2 Fe2 N4 . . 89.6(4)
O3 W1 O4 . . 104.9(5)
O3 W1 O7 . . 102.9(4)
O4 W1 O7 . . 86.4(4)
O3 W1 O12 . 3_665 95.3(5)
O4 W1 O12 . 3_665 159.7(4)
O7 W1 O12 . 3_665 87.9(4)
O3 W1 O12 . . 97.3(4)
O4 W1 O12 . . 90.0(4)
O7 W1 O12 . . 159.7(4)
O12 W1 O12 3_665 . 88.6(5)
O3 W1 O1 . . 163.4(5)
O4 W1 O1 . . 88.2(4)
O7 W1 O1 . . 87.8(4)
O12 W1 O1 3_665 . 72.1(4)
O12 W1 O1 . . 72.1(4)
O5 W2 O7 . . 103.3(5)
O5 W2 O9 . . 101.8(4)
O7 W2 O9 . . 86.7(4)
O5 W2 O14 . 3_665 97.7(5)
O7 W2 O14 . 3_665 92.2(4)
O9 W2 O14 . 3_665 160.2(4)
O5 W2 O11 . 3_665 95.9(5)
O7 W2 O11 . 3_665 160.7(4)
O9 W2 O11 . 3_665 86.8(4)
O14 W2 O11 3_665 3_665 87.8(4)
O5 W2 O13 . 3_665 166.2(5)
O7 W2 O13 . 3_665 88.3(4)
O9 W2 O13 . 3_665 86.2(3)
O14 W2 O13 3_665 3_665 74.0(3)
O11 W2 O13 3_665 3_665 73.1(3)
O6 W3 O2 . 3_665 103.8(5)
O6 W3 O2 . . 102.5(5)
O2 W3 O2 3_665 . 85.6(5)
O6 W3 O11 . . 96.5(5)
O2 W3 O11 3_665 . 159.7(4)
O2 W3 O11 . . 90.1(4)
O6 W3 O10 . . 96.9(5)
O2 W3 O10 3_665 . 90.0(4)
O2 W3 O10 . . 160.6(4)
O11 W3 O10 . . 87.5(4)
O6 W3 O13 . . 165.8(5)
O2 W3 O13 3_665 . 87.1(4)
O2 W3 O13 . . 87.2(4)
O11 W3 O13 . . 73.0(3)
O10 W3 O13 . . 73.7(4)
O8 W4 O9 . . 103.7(4)
O8 W4 O4 . . 104.3(5)
O9 W4 O4 . . 87.5(4)
O8 W4 O10 . . 95.1(5)
O9 W4 O10 . . 90.8(4)
O4 W4 O10 . . 160.3(4)
O8 W4 O14 . . 96.0(4)
O9 W4 O14 . . 160.3(4)
O4 W4 O14 . . 88.3(4)
O10 W4 O14 . . 86.8(4)
O8 W4 O13 . . 164.7(4)
O9 W4 O13 . . 87.6(3)
O4 W4 O13 . . 86.2(4)
O10 W4 O13 . . 74.2(4)
O14 W4 O13 . . 72.9(3)
N1 C1 C2 . . 124.0(12)
N1 C1 H1A . . 118.0
C2 C1 H1A . . 118.0
C3 C2 C1 . . 121.8(14)
C3 C2 H2A . . 119.1
C1 C2 H2A . . 119.1
C2 C3 C4 . . 116.7(12)
C2 C3 H3A . . 121.7
C4 C3 H3A . . 121.7
C5 C4 C13 . . 120.5(13)
C5 C4 C3 . . 117.5(11)
C13 C4 C3 . . 122.0(12)
N1 C5 C4 . . 123.0(12)
N1 C5 C6 . . 116.5(11)
C4 C5 C6 . . 120.5(12)
N2 C6 C5 . . 117.7(11)
N2 C6 C7 . . 123.9(13)
C5 C6 C7 . . 118.1(13)
C25 C7 C6 . . 120.5(14)
C25 C7 C34 . . 124.2(15)
C6 C7 C34 . . 115.3(14)
N3 C8 C9 . . 121.7(16)
N3 C8 H8A . . 119.2
C9 C8 H8A . . 119.2
C10 C9 C8 . . 126.2(19)
C10 C9 H9A . . 116.9
C8 C9 H9A . . 116.9
C9 C10 C15 . . 116.0(18)
C9 C10 H10A . . 122.0
C15 C10 H10A . . 122.0
N2 C11 C12 . . 121.5(14)
N2 C11 H11A . . 119.2
C12 C11 H11A . . 119.2
C34 C12 C11 . . 122.6(17)
C34 C12 H12A . . 118.7
C11 C12 H12A . . 118.7
C25 C13 C4 . . 117.4(14)
C25 C13 H13A . . 121.3
C4 C13 H13A . . 121.3
N4 C14 C35 . . 124.1(18)
N4 C14 H14A . . 118.0
C35 C14 H14A . . 118.0
C10 C15 C32 . . 120.9(16)
C10 C15 C16 . . 126(2)
C32 C15 C16 . . 113(2)
C17 C16 C15 . . 121(2)
C17 C16 H16A . . 119.7
C15 C16 H16A . . 119.7
C18 C17 C16 . . 120(2)
C18 C17 H17A . . 119.9
C16 C17 H17A . . 119.9
C17 C18 C33 . . 122(2)
C17 C18 C19 . . 118(2)
C33 C18 C19 . . 120(2)
C32 C19 N4 . . 118.5(13)
C32 C19 C18 . . 122.6(18)
N4 C19 C18 . . 118.7(17)
C21 C20 N6 . . 117.3(11)
C21 C20 C29 . . 120.5(12)
N6 C20 C29 . . 122.1(11)
N5 C21 C22 . . 123.7(13)
N5 C21 C20 . . 115.0(11)
C22 C21 C20 . . 121.3(13)
C21 C22 C23 . . 117.4(16)
C21 C22 C31 . . 118.1(15)
C23 C22 C31 . . 124.4(16)
C36 C23 C22 . . 120.5(15)
C36 C23 H23A . . 119.7
C22 C23 H23A . . 119.7
N5 C24 C36 . . 119.5(17)
N5 C24 H24A . . 120.3
C36 C24 H24A . . 120.3
C7 C25 C13 . . 122.2(14)
C7 C25 H25A . . 118.9
C13 C25 H25A . . 118.9
N6 C26 C27 . . 123.7(13)
N6 C26 H26A . . 118.2
C27 C26 H26A . . 118.2
C28 C27 C26 . . 119.4(15)
C28 C27 H27A . . 120.3
C26 C27 H27A . . 120.3
C27 C28 C29 . . 121.8(13)
C27 C28 H28A . . 119.1
C29 C28 H28A . . 119.1
C30 C29 C20 . . 118.0(14)
C30 C29 C28 . . 126.6(14)
C20 C29 C28 . . 115.0(12)
C29 C30 C31 . . 124.1(16)
C29 C30 H30A . . 117.9
C31 C30 H30A . . 117.9
C30 C31 C22 . . 117.2(14)
C30 C31 H31A . . 121.4
C22 C31 H31A . . 121.4
C19 C32 C15 . . 125.1(16)
C19 C32 N3 . . 118.0(15)
C15 C32 N3 . . 116.7(16)
C35 C33 C18 . . 120.0(17)
C35 C33 H33A . . 120.0
C18 C33 H33A . . 120.0
C12 C34 C7 . . 117.0(15)
C12 C34 H34A . . 121.5
C7 C34 H34A . . 121.5
C33 C35 C14 . . 117.1(18)
C33 C35 H35A . . 121.5
C14 C35 H35A . . 121.5
C23 C36 C24 . . 119.6(17)
C23 C36 H36A . . 120.2
C24 C36 H36A . . 120.2
C1 N1 C5 . . 116.9(10)
C1 N1 Fe2 . . 131.6(8)
C5 N1 Fe2 . . 111.5(8)
C11 N2 C6 . . 119.4(12)
C11 N2 Fe2 . . 130.2(10)
C6 N2 Fe2 . . 110.2(8)
C8 N3 C32 . . 118.3(13)
C8 N3 Fe2 . . 132.7(10)
C32 N3 Fe2 . . 108.4(10)
C14 N4 C19 . . 120.3(13)
C14 N4 Fe2 . . 128.8(12)
C19 N4 Fe2 . . 110.5(10)
C21 N5 C24 . . 119.2(13)
C21 N5 Fe2 . . 113.5(9)
C24 N5 Fe2 . . 127.2(11)
C26 N6 C20 . . 117.7(11)
C26 N6 Fe2 . . 130.1(9)
C20 N6 Fe2 . . 111.7(8)
Fe1 O1 W1 . 2_655 119.9(4)
Fe1 O1 W1 . 3_665 119.9(4)
W1 O1 W1 2_655 3_665 97.4(5)
Fe1 O1 W1 . . 119.9(4)
W1 O1 W1 2_655 . 97.4(5)
W1 O1 W1 3_665 . 97.4(5)
W3 O2 W3 2_655 . 152.4(5)
W1 O4 W4 . . 150.8(5)
W2 O7 W1 . . 151.3(5)
W4 O9 W2 . . 150.3(5)
W4 O10 W3 . . 115.8(4)
W3 O11 W2 . 2_655 116.6(4)
W1 O12 W1 2_655 . 118.3(5)
Fe1 O13 W2 . 2_655 121.3(4)
Fe1 O13 W4 . . 120.8(4)
W2 O13 W4 2_655 . 97.7(3)
Fe1 O13 W3 . . 118.3(5)
W2 O13 W3 2_655 . 97.2(3)
W4 O13 W3 . . 96.0(3)
W2 O14 W4 2_655 . 115.2(4)

loop_
_geom_bond_atom_site_label_1
_geom_bond_atom_site_label_2
_geom_bond_site_symmetry_2
_geom_bond_distance
_geom_bond_publ_flag
Fe1 O13 2_655 1.826(8) ?
Fe1 O13 . 1.826(8) yes
Fe1 O13 3_665 1.826(8) ?
Fe1 O1 . 1.833(18) yes
Fe2 N6 . 1.969(11) yes
Fe2 N3 . 1.971(12) yes
Fe2 N1 . 1.972(10) yes
Fe2 N5 . 1.979(12) yes
Fe2 N2 . 1.986(11) yes
Fe2 N4 . 2.001(11) yes
W1 O3 . 1.692(9) yes
W1 O4 . 1.898(9) yes
W1 O7 . 1.943(8) yes
W1 O12 3_665 1.950(9) ?
W1 O12 . 1.950(8) yes
W1 O1 . 2.230(9) yes
W2 O5 . 1.702(10) yes
W2 O7 . 1.858(9) yes
W2 O9 . 1.940(9) yes
W2 O14 3_665 1.954(9) yes
W2 O11 3_665 1.963(10) yes
W2 O13 3_665 2.211(8) yes
W3 O6 . 1.742(11) yes
W3 O2 3_665 1.903(9) yes
W3 O2 . 1.911(9) yes
W3 O11 . 1.951(10) yes
W3 O10 . 1.961(10) yes
W3 O13 . 2.229(10) yes
W4 O8 . 1.678(9) yes
W4 O9 . 1.896(8) yes
W4 O4 . 1.904(9) yes
W4 O10 . 1.944(11) yes
W4 O14 . 2.001(9) yes
W4 O13 . 2.221(8) yes
C1 N1 . 1.319(15) ?
C1 C2 . 1.375(18) ?
C1 H1A . 0.9300 ?
C2 C3 . 1.313(18) ?
C2 H2A . 0.9300 ?
C3 C4 . 1.477(18) ?
C3 H3A . 0.9300 ?
C4 C5 . 1.378(16) ?
C4 C13 . 1.451(18) ?
C5 N1 . 1.360(15) ?
C5 C6 . 1.409(18) ?
C6 N2 . 1.363(17) ?
C6 C7 . 1.440(18) ?
C7 C25 . 1.36(2) ?
C7 C34 . 1.44(2) ?
C8 N3 . 1.279(17) ?
C8 C9 . 1.42(2) ?
C8 H8A . 0.9300 ?
C9 C10 . 1.25(3) ?
C9 H9A . 0.9300 ?
C10 C15 . 1.42(3) ?
C10 H10A . 0.9300 ?
C11 N2 . 1.267(17) ?
C11 C12 . 1.42(2) ?
C11 H11A . 0.9300 ?
C12 C34 . 1.37(2) ?
C12 H12A . 0.9300 ?
C13 C25 . 1.39(2) ?
C13 H13A . 0.9300 ?
C14 N4 . 1.283(19) ?
C14 C35 . 1.45(2) ?
C14 H14A . 0.9300 ?
C15 C32 . 1.45(3) ?
C15 C16 . 1.48(3) ?
C16 C17 . 1.44(4) ?
C16 H16A . 0.9300 ?
C17 C18 . 1.41(3) ?
C17 H17A . 0.9300 ?
C18 C33 . 1.41(3) ?
C18 C19 . 1.42(2) ?
C19 C32 . 1.31(2) ?
C19 N4 . 1.37(2) ?
C20 C21 . 1.380(17) ?
C20 N6 . 1.390(16) ?
C20 C29 . 1.425(18) ?
C21 N5 . 1.367(17) ?
C21 C22 . 1.377(19) ?
C22 C23 . 1.42(2) ?
C22 C31 . 1.47(2) ?
C23 C36 . 1.37(3) ?
C23 H23A . 0.9300 ?
C24 N5 . 1.373(19) ?
C24 C36 . 1.44(2) ?
C24 H24A . 0.9300 ?
C25 H25A . 0.9300 ?
C26 N6 . 1.341(16) ?
C26 C27 . 1.41(2) ?
C26 H26A . 0.9300 ?
C27 C28 . 1.30(2) ?
C27 H27A . 0.9300 ?
C28 C29 . 1.48(2) ?
C28 H28A . 0.9300 ?
C29 C30 . 1.33(2) ?
C30 C31 . 1.39(2) ?
C30 H30A . 0.9300 ?
C31 H31A . 0.9300 ?
C32 N3 . 1.455(18) ?
C33 C35 . 1.34(3) ?
C33 H33A . 0.9300 ?
C34 H34A . 0.9300 ?
C35 H35A . 0.9300 ?
C36 H36A . 0.9300 ?
O1 W1 2_655 2.230(9) ?
O1 W1 3_665 2.230(9) ?
O2 W3 2_655 1.903(9) ?
O11 W2 2_655 1.963(10) ?
O12 W1 2_655 1.950(8) ?
O13 W2 2_655 2.211(8) ?
O14 W2 2_655 1.954(9) ?
